data_2220229
loop_
_publ_author_name
'Babar, Tariq Mahmood'
'Qadeer, Ghulam'
'Abid, Obaid-ur-Rahman'
'Rama, Nasim Hassan'
'Ruzicka, Ales'

_publ_section_title
;
 3-(3-Fluorobenzyl)-1<i>H</i>-isochromen-1-one
;
_journal_coeditor_code HK2565
_journal_issue 12
_journal_name_full 'Acta Crystallographica Section E'
_journal_page_first o2266
_journal_paper_doi 10.1107/S1600536808035575
_journal_volume 64
_journal_year 2008
_chemical_formula_iupac 'C16 H11 F O2'
_chemical_formula_moiety 'C16 H11 F O2'
_chemical_formula_sum 'C16 H11 F O2'
_chemical_formula_weight 254.25
_chemical_melting_point 447.0(10)
_chemical_name_common 3-(4-fluorobenzyl)isocoumarin
_chemical_name_systematic
;
3-(3-Fluorobenzyl)-1<i>H</i>-isochromen-1-one
;
_space_group_IT_number 2
_symmetry_cell_setting triclinic
_symmetry_space_group_name_Hall '-P 1'
_symmetry_space_group_name_H-M 'P -1'
_atom_sites_solution_hydrogens geom
_atom_sites_solution_primary direct
_atom_sites_solution_secondary difmap
_audit_creation_method SHELXL-97
_cell_angle_alpha 97.515(6)
_cell_angle_beta 100.520(4)
_cell_angle_gamma 105.397(7)
_cell_formula_units_Z 4
_cell_length_a 7.0130(7)
_cell_length_b 11.7570(9)
_cell_length_c 15.8070(7)
_cell_measurement_reflns_used 19831
_cell_measurement_temperature 150.0(10)
_cell_measurement_theta_max 27.5
_cell_measurement_theta_min 1
_cell_volume 1213.13(17)
_computing_cell_refinement 'COLLECT (Hooft, 1998) and DENZO (Otwinowski & Minor, 1997)'
_computing_data_collection 'COLLECT (Hooft, 1998)'
_computing_data_reduction 'COLLECT (Hooft, 1998) and DENZO (Otwinowski & Minor, 1997)'
_computing_molecular_graphics 'PLATON (Spek, 2003)'
_computing_publication_material 'SHELXL97 (Sheldrick, 2008)'
_computing_structure_refinement 'SHELXL97 (Sheldrick, 2008)'
_computing_structure_solution 'SIR92 (Altomare <i>et al.</i>,  1994)'
_diffrn_ambient_temperature 150.0(10)
_diffrn_detector_area_resol_mean 9.091
_diffrn_measured_fraction_theta_full 0.980
_diffrn_measured_fraction_theta_max 0.980
_diffrn_measurement_device_type 'Bruker--Nonius KappaCCD area-detector'
_diffrn_measurement_method '\f and \w'
_diffrn_radiation_monochromator graphite
_diffrn_radiation_source 'fine-focus sealed tube'
_diffrn_radiation_type MoK\a
_diffrn_radiation_wavelength 0.71073
_diffrn_reflns_av_R_equivalents 0.1027
_diffrn_reflns_av_sigmaI/netI 0.0623
_diffrn_reflns_limit_h_max 9
_diffrn_reflns_limit_h_min -9
_diffrn_reflns_limit_k_max 15
_diffrn_reflns_limit_k_min -15
_diffrn_reflns_limit_l_max 20
_diffrn_reflns_limit_l_min -20
_diffrn_reflns_number 19724
_diffrn_reflns_theta_full 27.50
_diffrn_reflns_theta_max 27.50
_diffrn_reflns_theta_min 1.33
_exptl_absorpt_coefficient_mu 0.101
_exptl_absorpt_correction_T_max 0.961
_exptl_absorpt_correction_T_min 0.925
_exptl_absorpt_correction_type gaussian
_exptl_absorpt_process_details
;
(Coppens, 1970)
;
_exptl_crystal_colour colorless
_exptl_crystal_density_diffrn 1.392
_exptl_crystal_density_method 'not measured'
_exptl_crystal_description block
_exptl_crystal_F_000 528
_exptl_crystal_size_max 0.375
_exptl_crystal_size_mid 0.241
_exptl_crystal_size_min 0.219
_refine_diff_density_max 1.107
_refine_diff_density_min -0.333
_refine_ls_extinction_method none
_refine_ls_goodness_of_fit_ref 1.152
_refine_ls_hydrogen_treatment constr
_refine_ls_matrix_type full
_refine_ls_number_parameters 343
_refine_ls_number_reflns 5458
_refine_ls_number_restraints 0
_refine_ls_restrained_S_all 1.152
_refine_ls_R_factor_all 0.1125
_refine_ls_R_factor_gt 0.0743
_refine_ls_shift/su_max 0.000
_refine_ls_shift/su_mean 0.000
_refine_ls_structure_factor_coef Fsqd
_refine_ls_weighting_details 'calc w=1/[\s^2^(Fo^2^)+(0.0736P)^2^+0.9938P] where P=(Fo^2^+2Fc^2^)/3'
_refine_ls_weighting_scheme calc
_refine_ls_wR_factor_gt 0.1815
_refine_ls_wR_factor_ref 0.2183
_reflns_number_gt 3741
_reflns_number_total 5458
_reflns_threshold_expression I>2\s(I)
_cod_data_source_file hk2565.cif
_cod_data_source_block I
_cod_depositor_comments
;
The following automatic conversions were performed:
'_exptl_absorpt_correction_type' value 'Gaussian' changed to 'gaussian'
according to '/home/saulius/struct/CIF-dictionaries/cif_core.dic'
dictionary named 'cif_core.dic' version 2.4.1 from 2010-06-29.

Automatic conversion script
Id: cif_fix_enum 1527 2010-12-29 10:47:43Z saulius 

The following automatic conversions were performed:

'_exptl_absorpt_correction_type' value 'Gaussian' changed to
'gaussian' according to
/home/saulius/struct/CIF-dictionaries/cif_core.dic dictionary named
'cif_core.dic' version 2.4.1 from 2010-06-29.

Automatic conversion script
Id: cif_fix_values 1715 2011-07-08 13:25:40Z adriana 
;
_cod_original_cell_volume 1213.12(16)
_cod_database_code 2220229
_cod_database_fobs_code 2220229

loop_
_symmetry_equiv_pos_as_xyz
'x, y, z'
'-x, -y, -z'

loop_
_atom_site_type_symbol
_atom_site_label
_atom_site_fract_x
_atom_site_fract_y
_atom_site_fract_z
_atom_site_U_iso_or_equiv
_atom_site_adp_type
_atom_site_calc_flag
_atom_site_refinement_flags
_atom_site_occupancy
F F1A -0.3150(4) -0.1110(3) 0.3167(2) 0.1171(11) Uani d . 1
O O1A 0.3057(4) 0.66409(18) 0.51835(14) 0.0554(6) Uani d . 1
O O2A 0.2277(3) 0.46688(17) 0.49561(12) 0.0445(5) Uani d . 1
C C1A 0.2626(5) 0.5733(2) 0.46489(18) 0.0396(6) Uani d . 1
C C2A 0.1748(4) 0.3568(2) 0.44071(18) 0.0366(6) Uani d . 1
C C3A 0.1539(4) 0.3464(2) 0.35504(17) 0.0327(6) Uani d . 1
H H3A 0.1165 0.2708 0.3196 0.039 Uiso d R 1
C C4A 0.1886(4) 0.4520(2) 0.31613(16) 0.0307(5) Uani d . 1
C C5A 0.1696(4) 0.4466(3) 0.22617(17) 0.0376(6) Uani d . 1
H H5A 0.1304 0.3727 0.1884 0.045 Uiso d R 1
C C6A 0.2087(5) 0.5508(3) 0.19368(19) 0.0448(7) Uani d . 1
H H6A 0.1947 0.5469 0.1336 0.054 Uiso d R 1
C C7A 0.2686(5) 0.6617(3) 0.2486(2) 0.0494(8) Uani d . 1
H H7A 0.2961 0.7316 0.2255 0.059 Uiso d R 1
C C8A 0.2869(5) 0.6691(3) 0.3371(2) 0.0438(7) Uani d . 1
H H8A 0.3264 0.7436 0.3741 0.053 Uiso d R 1
C C9A 0.2464(4) 0.5642(2) 0.37126(17) 0.0336(6) Uani d . 1
C C10A 0.1492(5) 0.2591(3) 0.49354(19) 0.0477(8) Uani d . 1
H H10AA 0.0384 0.2597 0.5223 0.057 Uiso d R 1
H H10AB 0.2721 0.2754 0.5387 0.057 Uiso d R 1
C C11A 0.1064(5) 0.1367(2) 0.43876(19) 0.0415(7) Uani d . 1
C C12A -0.0899(5) 0.0666(3) 0.4031(2) 0.0500(8) Uani d . 1
H H12A -0.1986 0.0926 0.4142 0.060 Uiso d R 1
C C13A -0.1233(6) -0.0442(3) 0.3506(2) 0.0597(9) Uani d . 1
C C14A 0.0309(6) -0.0860(3) 0.3330(2) 0.0605(9) Uani d . 1
H H14A 0.0045 -0.1603 0.2972 0.073 Uiso d R 1
C C15A 0.2262(6) -0.0157(3) 0.3690(2) 0.0582(9) Uani d . 1
H H15A 0.3335 -0.0431 0.3576 0.070 Uiso d R 1
C C16A 0.2644(5) 0.0946(3) 0.4218(2) 0.0486(8) Uani d . 1
H H16A 0.3979 0.1410 0.4462 0.058 Uiso d R 1
F F1B 0.6734(4) 0.4452(2) 0.02309(13) 0.0755(7) Uani d . 1
O O1B -0.0906(3) 0.1067(2) 0.15717(17) 0.0560(6) Uani d . 1
O O2B 0.2406(3) 0.14988(17) 0.19855(12) 0.0379(5) Uani d . 1
C C1B 0.0550(4) 0.0724(3) 0.15393(19) 0.0377(6) Uani d . 1
C C2B 0.4190(4) 0.1206(2) 0.20150(17) 0.0338(6) Uani d . 1
C C3B 0.4207(4) 0.0158(2) 0.15905(17) 0.0362(6) Uani d . 1
H H3B 0.5434 -0.0013 0.1613 0.043 Uiso d R 1
C C4B 0.2357(4) -0.0713(2) 0.10937(16) 0.0335(6) Uani d . 1
C C5B 0.2287(5) -0.1833(3) 0.06398(18) 0.0414(7) Uani d . 1
H H5B 0.3484 -0.2037 0.0651 0.050 Uiso d R 1
C C6B 0.0472(5) -0.2627(3) 0.01779(19) 0.0479(8) Uani d . 1
H H6B 0.0445 -0.3373 -0.0115 0.057 Uiso d R 1
C C7B -0.1311(5) -0.2330(3) 0.0146(2) 0.0486(8) Uani d . 1
H H7B -0.2535 -0.2871 -0.0174 0.058 Uiso d R 1
C C8B -0.1287(4) -0.1243(3) 0.0585(2) 0.0448(7) Uani d . 1
H H8B -0.2490 -0.1044 0.0564 0.054 Uiso d R 1
C C9B 0.0545(4) -0.0429(2) 0.10674(17) 0.0346(6) Uani d . 1
C C10B 0.5958(4) 0.2185(3) 0.25670(17) 0.0385(6) Uani d . 1
H H10BA 0.7166 0.1925 0.2602 0.046 Uiso d R 1
H H10BB 0.5740 0.2328 0.3155 0.046 Uiso d R 1
C C11B 0.6324(4) 0.3355(2) 0.22315(17) 0.0341(6) Uani d . 1
C C12B 0.6343(4) 0.3367(3) 0.13607(18) 0.0393(6) Uani d . 1
H H12B 0.6121 0.2656 0.0971 0.047 Uiso d R 1
C C13B 0.6700(5) 0.4442(3) 0.10830(19) 0.0452(7) Uani d . 1
C C14B 0.7068(5) 0.5520(3) 0.1630(2) 0.0512(8) Uani d . 1
H H14B 0.7312 0.6238 0.1423 0.061 Uiso d R 1
C C15B 0.7077(5) 0.5502(3) 0.2497(2) 0.0507(8) Uani d . 1
H H15B 0.7325 0.6218 0.2886 0.061 Uiso d R 1
C C16B 0.6707(4) 0.4437(3) 0.28008(19) 0.0418(7) Uani d . 1
H H16B 0.6724 0.4442 0.3391 0.050 Uiso d R 1

loop_
_atom_site_aniso_label
_atom_site_aniso_U_11
_atom_site_aniso_U_22
_atom_site_aniso_U_33
_atom_site_aniso_U_12
_atom_site_aniso_U_13
_atom_site_aniso_U_23
F1A 0.0800(19) 0.0779(18) 0.155(3) -0.0105(14) -0.0160(18) 0.0182(18)
O1A 0.0836(17) 0.0300(11) 0.0420(12) 0.0070(11) 0.0081(11) -0.0009(9)
O2A 0.0694(14) 0.0310(10) 0.0299(10) 0.0109(9) 0.0095(9) 0.0056(8)
C1A 0.0471(17) 0.0285(14) 0.0389(15) 0.0074(12) 0.0048(12) 0.0061(11)
C2A 0.0453(16) 0.0264(13) 0.0390(14) 0.0099(11) 0.0112(12) 0.0083(11)
C3A 0.0368(14) 0.0248(12) 0.0353(13) 0.0085(10) 0.0060(11) 0.0055(10)
C4A 0.0292(13) 0.0292(13) 0.0331(13) 0.0076(10) 0.0061(10) 0.0079(10)
C5A 0.0428(16) 0.0361(15) 0.0323(13) 0.0111(12) 0.0054(11) 0.0072(11)
C6A 0.0510(18) 0.0479(17) 0.0349(14) 0.0116(14) 0.0076(12) 0.0157(13)
C7A 0.0557(19) 0.0398(16) 0.0495(17) 0.0071(14) 0.0049(14) 0.0221(14)
C8A 0.0499(17) 0.0276(14) 0.0475(16) 0.0048(12) 0.0033(13) 0.0099(12)
C9A 0.0333(14) 0.0295(13) 0.0348(13) 0.0070(11) 0.0029(10) 0.0066(10)
C10A 0.071(2) 0.0397(16) 0.0385(15) 0.0171(15) 0.0179(14) 0.0174(13)
C11A 0.0545(18) 0.0313(14) 0.0437(15) 0.0119(13) 0.0152(13) 0.0207(12)
C12A 0.0550(19) 0.0431(17) 0.0571(19) 0.0150(15) 0.0140(15) 0.0250(15)
C13A 0.059(2) 0.0387(18) 0.067(2) -0.0041(16) -0.0014(17) 0.0204(16)
C14A 0.087(3) 0.0299(16) 0.062(2) 0.0090(17) 0.0189(19) 0.0120(15)
C15A 0.073(2) 0.0362(17) 0.075(2) 0.0171(16) 0.0324(19) 0.0210(16)
C16A 0.0538(19) 0.0339(15) 0.0593(19) 0.0079(14) 0.0165(15) 0.0185(14)
F1B 0.1003(18) 0.0857(16) 0.0531(12) 0.0332(14) 0.0296(11) 0.0283(11)
O1B 0.0363(12) 0.0522(13) 0.0832(17) 0.0170(10) 0.0194(11) 0.0088(12)
O2B 0.0337(10) 0.0353(10) 0.0443(11) 0.0099(8) 0.0113(8) 0.0032(8)
C1B 0.0322(14) 0.0369(15) 0.0462(15) 0.0080(12) 0.0138(12) 0.0133(12)
C2B 0.0331(14) 0.0374(14) 0.0325(13) 0.0106(11) 0.0095(10) 0.0089(11)
C3B 0.0317(14) 0.0392(15) 0.0389(14) 0.0117(11) 0.0104(11) 0.0060(11)
C4B 0.0355(14) 0.0353(14) 0.0306(12) 0.0092(11) 0.0100(10) 0.0091(11)
C5B 0.0475(17) 0.0401(16) 0.0363(14) 0.0137(13) 0.0092(12) 0.0051(12)
C6B 0.060(2) 0.0355(15) 0.0403(16) 0.0058(14) 0.0082(14) 0.0019(12)
C7B 0.0432(17) 0.0437(17) 0.0461(17) -0.0032(13) 0.0020(13) 0.0082(14)
C8B 0.0328(15) 0.0486(18) 0.0495(17) 0.0044(13) 0.0084(12) 0.0148(14)
C9B 0.0343(14) 0.0355(14) 0.0347(13) 0.0070(11) 0.0105(11) 0.0126(11)
C10B 0.0385(15) 0.0399(15) 0.0317(13) 0.0077(12) 0.0032(11) 0.0035(11)
C11B 0.0252(13) 0.0374(14) 0.0348(13) 0.0043(11) 0.0050(10) 0.0032(11)
C12B 0.0385(15) 0.0423(16) 0.0335(14) 0.0083(12) 0.0087(11) 0.0012(12)
C13B 0.0427(16) 0.0563(19) 0.0384(15) 0.0133(14) 0.0125(12) 0.0137(14)
C14B 0.0471(18) 0.0441(18) 0.065(2) 0.0102(14) 0.0188(15) 0.0183(15)
C15B 0.0509(18) 0.0377(16) 0.0570(19) 0.0054(14) 0.0142(15) 0.0003(14)
C16B 0.0384(15) 0.0439(16) 0.0353(14) 0.0045(12) 0.0060(11) 0.0000(12)

loop_
_atom_type_symbol
_atom_type_description
_atom_type_scat_dispersion_real
_atom_type_scat_dispersion_imag
_atom_type_scat_source
C C 0.0033 0.0016 'International Tables Vol C Tables 4.2.6.8 and 6.1.1.4'
H H 0.0000 0.0000 'International Tables Vol C Tables 4.2.6.8 and 6.1.1.4'
O O 0.0106 0.0060 'International Tables Vol C Tables 4.2.6.8 and 6.1.1.4'
F F 0.0171 0.0103 'International Tables Vol C Tables 4.2.6.8 and 6.1.1.4'

loop_
_exptl_crystal_face_index_h
_exptl_crystal_face_index_k
_exptl_crystal_face_index_l
_exptl_crystal_face_perp_dist
0 0 1 0.098
0 0 -1 0.121
1 0 -1 0.131
-1 0 1 0.244
0 -1 0 0.052
0 1 0 0.189

loop_
_geom_angle_atom_site_label_1
_geom_angle_atom_site_label_2
_geom_angle_atom_site_label_3
_geom_angle
C2A O2A C1A 122.3(2)
O1A C1A O2A 116.8(3)
O1A C1A C9A 126.6(3)
O2A C1A C9A 116.6(2)
C3A C2A O2A 122.1(2)
C3A C2A C10A 128.3(2)
O2A C2A C10A 109.6(2)
C2A C3A C4A 120.2(2)
C2A C3A H3A 120.1
C4A C3A H3A 119.8
C5A C4A C9A 119.0(2)
C5A C4A C3A 122.7(2)
C9A C4A C3A 118.3(2)
C6A C5A C4A 119.7(3)
C6A C5A H5A 120.1
C4A C5A H5A 120.2
C5A C6A C7A 121.1(3)
C5A C6A H6A 119.4
C7A C6A H6A 119.4
C8A C7A C6A 120.1(3)
C8A C7A H7A 119.9
C6A C7A H7A 120.0
C7A C8A C9A 119.6(3)
C7A C8A H8A 120.2
C9A C8A H8A 120.2
C8A C9A C4A 120.5(2)
C8A C9A C1A 119.0(2)
C4A C9A C1A 120.5(2)
C2A C10A C11A 112.7(2)
C2A C10A H10AA 109.2
C11A C10A H10AA 109.1
C2A C10A H10AB 108.9
C11A C10A H10AB 109.0
H10AA C10A H10AB 107.8
C12A C11A C16A 119.1(3)
C12A C11A C10A 120.5(3)
C16A C11A C10A 120.4(3)
C11A C12A C13A 118.9(3)
C11A C12A H12A 120.6
C13A C12A H12A 120.5
F1A C13A C14A 119.6(4)
F1A C13A C12A 117.9(4)
C14A C13A C12A 122.5(3)
C13A C14A C15A 118.3(3)
C13A C14A H14A 120.8
C15A C14A H14A 120.8
C14A C15A C16A 120.6(3)
C14A C15A H15A 119.4
C16A C15A H15A 120.0
C15A C16A C11A 120.6(3)
C15A C16A H16A 119.6
C11A C16A H16A 119.7
C1B O2B C2B 122.5(2)
O1B C1B O2B 116.7(3)
O1B C1B C9B 126.4(3)
O2B C1B C9B 116.9(2)
C3B C2B O2B 121.2(2)
C3B C2B C10B 127.3(3)
O2B C2B C10B 111.4(2)
C2B C3B C4B 120.9(2)
C2B C3B H3B 119.6
C4B C3B H3B 119.5
C9B C4B C5B 118.5(3)
C9B C4B C3B 118.2(2)
C5B C4B C3B 123.2(2)
C6B C5B C4B 120.5(3)
C6B C5B H5B 119.9
C4B C5B H5B 119.6
C5B C6B C7B 120.5(3)
C5B C6B H6B 119.6
C7B C6B H6B 119.9
C8B C7B C6B 120.2(3)
C8B C7B H7B 119.8
C6B C7B H7B 120.0
C7B C8B C9B 120.1(3)
C7B C8B H8B 120.2
C9B C8B H8B 119.8
C4B C9B C8B 120.2(3)
C4B C9B C1B 120.2(2)
C8B C9B C1B 119.6(3)
C2B C10B C11B 113.9(2)
C2B C10B H10BA 108.9
C11B C10B H10BA 108.8
C2B C10B H10BB 108.7
C11B C10B H10BB 108.7
H10BA C10B H10BB 107.6
C12B C11B C16B 119.0(3)
C12B C11B C10B 120.5(2)
C16B C11B C10B 120.5(2)
C13B C12B C11B 118.9(3)
C13B C12B H12B 120.6
C11B C12B H12B 120.4
F1B C13B C12B 118.7(3)
F1B C13B C14B 118.0(3)
C12B C13B C14B 123.2(3)
C13B C14B C15B 117.5(3)
C13B C14B H14B 121.3
C15B C14B H14B 121.2
C14B C15B C16B 121.0(3)
C14B C15B H15B 119.7
C16B C15B H15B 119.3
C15B C16B C11B 120.4(3)
C15B C16B H16B 119.9
C11B C16B H16B 119.8

loop_
_geom_bond_atom_site_label_1
_geom_bond_atom_site_label_2
_geom_bond_distance
O1A C1A 1.202(3)
O2A C1A 1.378(3)
O2A C2A 1.378(3)
C2A C3A 1.321(4)
C2A C10A 1.498(4)
C3A H3A 0.9301
C4A C3A 1.440(4)
C4A C9A 1.397(4)
C5A C4A 1.395(4)
C5A C6A 1.370(4)
C5A H5A 0.9300
C6A C7A 1.382(4)
C6A H6A 0.9300
C7A H7A 0.9300
C8A C7A 1.370(4)
C8A H8A 0.9300
C9A C1A 1.451(4)
C9A C8A 1.391(4)
C10A H10AA 0.9701
C10A H10AB 0.9700
C11A C10A 1.504(4)
C11A C12A 1.373(5)
C11A C16A 1.383(4)
C12A C13A 1.386(5)
C12A H12A 0.9300
C13A F1A 1.333(4)
C14A C13A 1.359(5)
C14A C15A 1.368(5)
C14A H14A 0.9300
C15A H15A 0.9300
F1B C13B 1.353(3)
O1B C1B 1.200(3)
O2B C1B 1.374(3)
O2B C2B 1.378(3)
C2B C3B 1.328(4)
C2B C10B 1.486(4)
C3B H3B 0.9299
C4B C5B 1.398(4)
C4B C3B 1.436(4)
C5B C6B 1.370(4)
C5B H5B 0.9300
C6B H6B 0.9300
C7B C6B 1.379(5)
C7B H7B 0.9300
C8B C7B 1.367(4)
C8B H8B 0.9300
C9B C1B 1.458(4)
C9B C4B 1.393(4)
C9B C8B 1.395(4)
C10B H10BA 0.9700
C10B H10BB 0.9701
C11B C12B 1.381(4)
C11B C16B 1.390(4)
C11B C10B 1.513(4)
C12B H12B 0.9300
C13B C12B 1.368(4)
C13B C14B 1.370(4)
C14B H14B 0.9301
C15B C14B 1.373(5)
C15B C16B 1.377(4)
C15B H15B 0.9299
C16A C15A 1.379(4)
C16A H16A 0.9300
C16B H16B 0.9300

loop_
_cod_related_entry_id
_cod_related_entry_database
_cod_related_entry_code
1 ChemSpider 24741078
